data_2236719
loop_
_publ_author_name
'Foroughian, Mahsa'
'Notash, Behrouz'
'Shafiee, Abbas'
'Aghabozorg, Hossein'
'Foroumadi, Alireza'

_publ_section_title
;
 Bis(dicyclohexylaminium) 2-carboxymethyl-2-hydroxysuccinate ethanol
 monosolvate
;
_journal_coeditor_code XU5604
_journal_issue 9
_journal_name_full 'Acta Crystallographica Section E'
_journal_page_first o2792
_journal_page_last o2793
_journal_paper_doi 10.1107/S1600536812035684
_journal_volume 68
_journal_year 2012
_chemical_formula_iupac '2C12 H24 N +, C6 H6 O7 2-, C2 H6 O'
_chemical_formula_moiety '2(C12 H24 N +), C6 H6 O7 2-, C2 H6 O'
_chemical_formula_sum 'C32 H60 N2 O8'
_chemical_formula_weight 600.82
_chemical_name_systematic
;
Bis(dicyclohexylaminium) 2-carboxymethyl-2-hydroxysuccinate ethanol monosolvate
;
_space_group_IT_number 2
_symmetry_cell_setting triclinic
_symmetry_space_group_name_Hall '-P 1'
_symmetry_space_group_name_H-M 'P -1'
_atom_sites_solution_hydrogens geom
_atom_sites_solution_primary direct
_atom_sites_solution_secondary difmap
_audit_creation_method SHELXL-97
_cell_angle_alpha 99.77(3)
_cell_angle_beta 92.17(3)
_cell_angle_gamma 95.98(3)
_cell_formula_units_Z 2
_cell_length_a 10.054(2)
_cell_length_b 12.329(3)
_cell_length_c 13.908(3)
_cell_measurement_reflns_used 9009
_cell_measurement_temperature 120(2)
_cell_measurement_theta_max 29.14
_cell_measurement_theta_min 2.44
_cell_volume 1687.0(7)
_computing_cell_refinement 'X-AREA (Stoe & Cie, 2005)'
_computing_data_collection 'X-AREA (Stoe & Cie, 2005)'
_computing_data_reduction 'X-RED (Stoe & Cie, 2005)'
_computing_molecular_graphics 'ORTEP-3 for Windows (Farrugia, 1997)'
_computing_publication_material 'WinGX (Farrugia, 1999)'
_computing_structure_refinement 'SHELXL97 (Sheldrick, 2008)'
_computing_structure_solution 'SHELXS97 (Sheldrick, 2008)'
_diffrn_ambient_temperature 120(2)
_diffrn_measured_fraction_theta_full 0.992
_diffrn_measured_fraction_theta_max 0.992
_diffrn_measurement_device_type 'Stoe IPDS 2T'
_diffrn_measurement_method 'rotation method'
_diffrn_radiation_monochromator graphite
_diffrn_radiation_source 'fine-focus sealed tube'
_diffrn_radiation_type MoK\a
_diffrn_radiation_wavelength 0.71073
_diffrn_reflns_av_R_equivalents 0.0462
_diffrn_reflns_av_sigmaI/netI 0.0508
_diffrn_reflns_limit_h_max 12
_diffrn_reflns_limit_h_min -13
_diffrn_reflns_limit_k_max 16
_diffrn_reflns_limit_k_min -16
_diffrn_reflns_limit_l_max 19
_diffrn_reflns_limit_l_min -19
_diffrn_reflns_number 18454
_diffrn_reflns_theta_full 29.14
_diffrn_reflns_theta_max 29.14
_diffrn_reflns_theta_min 2.44
_diffrn_standards_number 0
_exptl_absorpt_coefficient_mu 0.084
_exptl_absorpt_correction_type none
_exptl_crystal_colour colorless
_exptl_crystal_density_diffrn 1.183
_exptl_crystal_density_method 'not measured'
_exptl_crystal_description block
_exptl_crystal_F_000 660
_exptl_crystal_size_max 0.34
_exptl_crystal_size_mid 0.32
_exptl_crystal_size_min 0.30
_refine_diff_density_max 0.355
_refine_diff_density_min -0.374
_refine_ls_extinction_method none
_refine_ls_goodness_of_fit_ref 1.091
_refine_ls_hydrogen_treatment mixed
_refine_ls_matrix_type full
_refine_ls_number_parameters 420
_refine_ls_number_reflns 9009
_refine_ls_number_restraints 1
_refine_ls_restrained_S_all 1.091
_refine_ls_R_factor_all 0.0889
_refine_ls_R_factor_gt 0.0626
_refine_ls_shift/su_max 0.000
_refine_ls_shift/su_mean 0.000
_refine_ls_structure_factor_coef Fsqd
_refine_ls_weighting_details 'calc w=1/[\s^2^(Fo^2^)+(0.0469P)^2^+0.9825P] where P=(Fo^2^+2Fc^2^)/3'
_refine_ls_weighting_scheme calc
_refine_ls_wR_factor_gt 0.1257
_refine_ls_wR_factor_ref 0.1362
_reflns_number_gt 6897
_reflns_number_total 9009
_reflns_threshold_expression I>2sigma(I)
_cod_data_source_file xu5604.cif
_cod_data_source_block I
_cod_database_code 2236719
_cod_database_fobs_code 2236719

loop_
_symmetry_equiv_pos_as_xyz
'x, y, z'
'-x, -y, -z'

loop_
_atom_site_type_symbol
_atom_site_label
_atom_site_fract_x
_atom_site_fract_y
_atom_site_fract_z
_atom_site_U_iso_or_equiv
_atom_site_adp_type
_atom_site_calc_flag
_atom_site_refinement_flags
_atom_site_occupancy
_atom_site_symmetry_multiplicity
_atom_site_disorder_assembly
_atom_site_disorder_group
O O1 0.92627(13) 0.99218(11) 0.75222(10) 0.0263(3) Uani d . 1 1 . .
O O2 0.96806(13) 0.82764(12) 0.67635(11) 0.0297(3) Uani d . 1 1 . .
O O3 0.82351(13) 0.66771(12) 0.57673(11) 0.0303(3) Uani d . 1 1 . .
O O4 0.60847(12) 0.60824(10) 0.54461(9) 0.0188(2) Uani d . 1 1 . .
O O5 0.54560(12) 0.90464(11) 0.81394(9) 0.0226(3) Uani d . 1 1 . .
O O6 0.66502(13) 0.84223(11) 0.92729(9) 0.0218(3) Uani d . 1 1 . .
O O7 0.52666(11) 0.79006(10) 0.63220(9) 0.0171(2) Uani d . 1 1 . .
N N1 0.32477(13) 0.59787(11) 0.53775(10) 0.0137(3) Uani d . 1 1 . .
N N2 0.33629(13) 1.00067(11) 0.90248(10) 0.0136(3) Uani d . 1 1 . .
C C1 0.25681(16) 0.64627(13) 0.45948(11) 0.0154(3) Uani d . 1 1 . .
H H1 0.1692 0.6005 0.4385 0.019 Uiso calc R 1 1 . .
C C2 0.34569(18) 0.63827(15) 0.37245(12) 0.0210(3) Uani d . 1 1 . .
H H2A 0.3576 0.5597 0.3488 0.025 Uiso calc R 1 1 . .
H H2B 0.4351 0.6790 0.3933 0.025 Uiso calc R 1 1 . .
C C3 0.2835(2) 0.68686(16) 0.28926(13) 0.0263(4) Uani d . 1 1 . .
H H3A 0.3456 0.6853 0.2356 0.032 Uiso calc R 1 1 . .
H H3B 0.1990 0.6408 0.2633 0.032 Uiso calc R 1 1 . .
C C4 0.2548(2) 0.80575(16) 0.32435(14) 0.0290(4) Uani d . 1 1 . .
H H4A 0.2097 0.8335 0.2704 0.035 Uiso calc R 1 1 . .
H H4B 0.3402 0.8535 0.3438 0.035 Uiso calc R 1 1 . .
C C5 0.1658(2) 0.81167(16) 0.41111(14) 0.0271(4) Uani d . 1 1 . .
H H5A 0.0777 0.7686 0.3901 0.033 Uiso calc R 1 1 . .
H H5B 0.1506 0.8897 0.4341 0.033 Uiso calc R 1 1 . .
C C6 0.22998(18) 0.76555(14) 0.49538(12) 0.0202(3) Uani d . 1 1 . .
H H6A 0.3151 0.8115 0.5197 0.024 Uiso calc R 1 1 . .
H H6B 0.1692 0.7680 0.5499 0.024 Uiso calc R 1 1 . .
C C7 0.25759(16) 0.59934(13) 0.63255(11) 0.0150(3) Uani d . 1 1 . .
H H7 0.2641 0.6776 0.6678 0.018 Uiso calc R 1 1 . .
C C8 0.33355(17) 0.53250(15) 0.69423(12) 0.0191(3) Uani d . 1 1 . .
H H8B 0.4291 0.5630 0.7029 0.023 Uiso calc R 1 1 . .
H H8C 0.3280 0.4546 0.6604 0.023 Uiso calc R 1 1 . .
C C9 0.27399(19) 0.53693(17) 0.79390(13) 0.0264(4) Uani d . 1 1 . .
H H9A 0.2874 0.6141 0.8299 0.032 Uiso calc R 1 1 . .
H H9B 0.3213 0.4904 0.8322 0.032 Uiso calc R 1 1 . .
C C10 0.1245(2) 0.49606(19) 0.78365(14) 0.0297(4) Uani d . 1 1 . .
H H10A 0.1119 0.4160 0.7559 0.036 Uiso calc R 1 1 . .
H H10B 0.0872 0.5061 0.8490 0.036 Uiso calc R 1 1 . .
C C11 0.04926(18) 0.55885(17) 0.71777(13) 0.0240(4) Uani d . 1 1 . .
H H11A 0.0524 0.6373 0.7496 0.029 Uiso calc R 1 1 . .
H H11B -0.0458 0.5269 0.7087 0.029 Uiso calc R 1 1 . .
C C12 0.10981(16) 0.55305(14) 0.61780(12) 0.0180(3) Uani d . 1 1 . .
H H12A 0.1011 0.4753 0.5834 0.022 Uiso calc R 1 1 . .
H H12B 0.0614 0.5968 0.5774 0.022 Uiso calc R 1 1 . .
C C13 0.28519(16) 1.06479(13) 0.82796(11) 0.0153(3) Uani d . 1 1 . .
H H13 0.1982 1.0910 0.8488 0.018 Uiso calc R 1 1 . .
C C14 0.38706(19) 1.16572(14) 0.82771(13) 0.0219(3) Uani d . 1 1 . .
H H14A 0.4745 1.1412 0.8086 0.026 Uiso calc R 1 1 . .
H H14B 0.3997 1.2107 0.8942 0.026 Uiso calc R 1 1 . .
C C15 0.3375(2) 1.23593(16) 0.75567(14) 0.0282(4) Uani d . 1 1 . .
H H15A 0.2540 1.2654 0.7783 0.034 Uiso calc R 1 1 . .
H H15B 0.4055 1.2996 0.7541 0.034 Uiso calc R 1 1 . .
C C16 0.3108(2) 1.16857(17) 0.65307(14) 0.0289(4) Uani d . 1 1 . .
H H16A 0.3962 1.1466 0.6271 0.035 Uiso calc R 1 1 . .
H H16B 0.2727 1.2146 0.6095 0.035 Uiso calc R 1 1 . .
C C17 0.2137(2) 1.06527(16) 0.65413(14) 0.0265(4) Uani d . 1 1 . .
H H17A 0.2030 1.0201 0.5877 0.032 Uiso calc R 1 1 . .
H H17B 0.1249 1.0876 0.6722 0.032 Uiso calc R 1 1 . .
C C18 0.26265(17) 0.99487(14) 0.72644(12) 0.0189(3) Uani d . 1 1 . .
H H18A 0.1952 0.9307 0.7277 0.023 Uiso calc R 1 1 . .
H H18B 0.3473 0.9664 0.7053 0.023 Uiso calc R 1 1 . .
C C19 0.25200(15) 0.89738(13) 0.91880(11) 0.0144(3) Uani d . 1 1 . .
H H19 0.2483 0.8401 0.8582 0.017 Uiso calc R 1 1 . .
C C20 0.10990(16) 0.92061(14) 0.94244(13) 0.0182(3) Uani d . 1 1 . .
H H20A 0.0655 0.9447 0.8862 0.022 Uiso calc R 1 1 . .
H H20B 0.1126 0.9811 0.9995 0.022 Uiso calc R 1 1 . .
C C21 0.03013(18) 0.81608(15) 0.96495(13) 0.0223(3) Uani d . 1 1 . .
H H21A -0.0620 0.8319 0.9804 0.027 Uiso calc R 1 1 . .
H H21B 0.0240 0.7569 0.9066 0.027 Uiso calc R 1 1 . .
C C22 0.09666(18) 0.77620(15) 1.05125(13) 0.0222(3) Uani d . 1 1 . .
H H22A 0.0447 0.7076 1.0634 0.027 Uiso calc R 1 1 . .
H H22B 0.0974 0.8332 1.1107 0.027 Uiso calc R 1 1 . .
C C23 0.24032(18) 0.75376(14) 1.02973(13) 0.0217(3) Uani d . 1 1 . .
H H23A 0.2385 0.6903 0.9753 0.026 Uiso calc R 1 1 . .
H H23B 0.2842 0.7335 1.0881 0.026 Uiso calc R 1 1 . .
C C24 0.32186(16) 0.85492(14) 1.00240(12) 0.0178(3) Uani d . 1 1 . .
H H24A 0.3356 0.9147 1.0603 0.021 Uiso calc R 1 1 . .
H H24B 0.4110 0.8350 0.9827 0.021 Uiso calc R 1 1 . .
C C25 0.88918(16) 0.90695(14) 0.69607(12) 0.0190(3) Uani d . 1 1 . .
C C26 0.75014(16) 0.88667(13) 0.64500(12) 0.0164(3) Uani d . 1 1 . .
H H26A 0.7601 0.8859 0.5744 0.020 Uiso calc R 1 1 . .
H H26B 0.7008 0.9502 0.6697 0.020 Uiso calc R 1 1 . .
C C27 0.66314(15) 0.77906(13) 0.65679(11) 0.0130(3) Uani d . 1 1 . .
C C28 0.70082(16) 0.67714(13) 0.58628(11) 0.0149(3) Uani d . 1 1 . .
C C29 0.67698(16) 0.75552(13) 0.76197(11) 0.0149(3) Uani d . 1 1 . .
H H29A 0.6271 0.6825 0.7641 0.018 Uiso calc R 1 1 . .
H H29B 0.7726 0.7505 0.7783 0.018 Uiso calc R 1 1 . .
C C30 0.62628(15) 0.84224(13) 0.84065(12) 0.0153(3) Uani d . 1 1 . .
C C31 0.2132(3) 0.4472(2) 0.0602(2) 0.0539(7) Uani d . 1 1 A .
H H31A 0.1819 0.3679 0.0455 0.081 Uiso calc R 1 1 . .
H H31B 0.1890 0.4820 0.0047 0.081 Uiso calc R 1 1 . .
H H31C 0.1712 0.4815 0.1184 0.081 Uiso calc R 1 1 . .
C C32 0.3590(3) 0.4624(2) 0.0782(2) 0.0530(7) Uani d . 1 1 . .
H H32A 0.3951 0.5274 0.0504 0.064 Uiso calc PR 0.766(5) 1 A 1
H H32B 0.3792 0.4802 0.1497 0.064 Uiso calc PR 0.766(5) 1 A 1
H H32C 0.3758 0.4291 0.1360 0.064 Uiso d PR 0.234(5) 1 . .
H H32D 0.3944 0.4132 0.0246 0.064 Uiso d PR 0.234(5) 1 . .
H H2C 0.344(2) 1.0483(18) 0.9596(16) 0.019(5) Uiso d . 1 1 . .
H H1A 0.337(2) 0.5254(19) 0.5112(16) 0.023(5) Uiso d . 1 1 . .
H H2D 0.419(2) 0.9799(19) 0.8832(16) 0.025(6) Uiso d . 1 1 . .
H H1B 0.407(2) 0.6300(19) 0.5486(16) 0.024(5) Uiso d . 1 1 . .
H H5 0.503(2) 0.835(2) 0.6806(19) 0.035(6) Uiso d . 1 1 . .
H H2 0.919(3) 0.767(3) 0.636(2) 0.065(9) Uiso d . 1 1 . .
O O8A 0.4261(3) 0.3748(2) 0.0413(2) 0.0558(8) Uani d P 0.766(5) 1 A 1
O O8B 0.4416(8) 0.5459(7) 0.1016(6) 0.049(2) Uani d PD 0.234(5) 1 A 2
H H8AA 0.383(4) 0.312(4) 0.052(3) 0.068(13) Uiso d P 0.766(5) 1 . .
H H8BB 0.502(12) 0.568(13) 0.062(9) 0.082 Uiso d PD 0.234(5) 1 . .

loop_
_atom_site_aniso_label
_atom_site_aniso_U_11
_atom_site_aniso_U_22
_atom_site_aniso_U_33
_atom_site_aniso_U_12
_atom_site_aniso_U_13
_atom_site_aniso_U_23
O1 0.0248(6) 0.0215(6) 0.0289(7) -0.0006(5) -0.0063(5) -0.0028(5)
O2 0.0155(6) 0.0259(7) 0.0420(8) 0.0025(5) -0.0027(5) -0.0095(6)
O3 0.0170(6) 0.0287(7) 0.0384(8) 0.0066(5) 0.0003(5) -0.0154(6)
O4 0.0185(6) 0.0143(5) 0.0208(6) 0.0015(4) 0.0002(4) -0.0041(4)
O5 0.0212(6) 0.0278(7) 0.0190(6) 0.0126(5) 0.0017(5) -0.0014(5)
O6 0.0260(6) 0.0249(6) 0.0139(5) 0.0063(5) 0.0013(5) -0.0001(5)
O7 0.0118(5) 0.0188(6) 0.0191(6) 0.0052(4) -0.0030(4) -0.0027(5)
N1 0.0129(6) 0.0136(6) 0.0140(6) 0.0023(5) 0.0007(5) 0.0003(5)
N2 0.0138(6) 0.0144(6) 0.0125(6) 0.0030(5) 0.0006(5) 0.0013(5)
C1 0.0171(7) 0.0152(7) 0.0141(7) 0.0033(6) -0.0010(6) 0.0024(6)
C2 0.0274(9) 0.0209(8) 0.0168(8) 0.0079(7) 0.0054(6) 0.0050(6)
C3 0.0408(11) 0.0239(9) 0.0162(8) 0.0078(8) 0.0019(7) 0.0067(7)
C4 0.0412(11) 0.0228(9) 0.0249(9) 0.0084(8) -0.0038(8) 0.0083(7)
C5 0.0334(10) 0.0212(9) 0.0275(9) 0.0119(7) -0.0066(8) 0.0027(7)
C6 0.0249(8) 0.0181(8) 0.0179(8) 0.0088(6) -0.0015(6) 0.0005(6)
C7 0.0164(7) 0.0168(7) 0.0113(7) 0.0030(6) 0.0010(5) -0.0001(5)
C8 0.0186(8) 0.0236(8) 0.0155(7) 0.0046(6) -0.0007(6) 0.0031(6)
C9 0.0292(9) 0.0364(10) 0.0149(8) 0.0076(8) -0.0005(7) 0.0061(7)
C10 0.0288(10) 0.0413(11) 0.0226(9) 0.0061(8) 0.0093(7) 0.0128(8)
C11 0.0205(8) 0.0318(10) 0.0206(8) 0.0056(7) 0.0066(6) 0.0043(7)
C12 0.0149(7) 0.0213(8) 0.0172(7) 0.0024(6) 0.0011(6) 0.0012(6)
C13 0.0159(7) 0.0174(7) 0.0137(7) 0.0046(6) 0.0003(5) 0.0042(6)
C14 0.0280(9) 0.0168(8) 0.0201(8) -0.0012(6) -0.0030(7) 0.0042(6)
C15 0.0375(11) 0.0205(9) 0.0269(9) -0.0007(7) -0.0027(8) 0.0085(7)
C16 0.0349(10) 0.0301(10) 0.0234(9) -0.0007(8) -0.0019(7) 0.0134(8)
C17 0.0305(10) 0.0287(10) 0.0203(8) -0.0006(7) -0.0073(7) 0.0085(7)
C18 0.0214(8) 0.0192(8) 0.0154(7) 0.0000(6) -0.0035(6) 0.0030(6)
C19 0.0157(7) 0.0135(7) 0.0135(7) 0.0012(5) 0.0011(5) 0.0008(5)
C20 0.0147(7) 0.0187(8) 0.0219(8) 0.0030(6) 0.0006(6) 0.0048(6)
C21 0.0195(8) 0.0216(8) 0.0246(9) -0.0016(6) 0.0022(6) 0.0030(7)
C22 0.0268(9) 0.0202(8) 0.0194(8) -0.0009(7) 0.0055(7) 0.0043(6)
C23 0.0299(9) 0.0182(8) 0.0186(8) 0.0051(7) 0.0030(7) 0.0063(6)
C24 0.0179(8) 0.0190(8) 0.0177(7) 0.0042(6) 0.0008(6) 0.0056(6)
C25 0.0165(7) 0.0193(8) 0.0203(8) -0.0006(6) 0.0006(6) 0.0027(6)
C26 0.0164(7) 0.0151(7) 0.0174(7) 0.0019(6) -0.0011(6) 0.0024(6)
C27 0.0119(7) 0.0136(7) 0.0126(7) 0.0031(5) -0.0010(5) -0.0013(5)
C28 0.0176(7) 0.0149(7) 0.0120(7) 0.0048(6) -0.0001(5) 0.0002(5)
C29 0.0171(7) 0.0132(7) 0.0141(7) 0.0035(5) 0.0005(5) 0.0004(5)
C30 0.0131(7) 0.0153(7) 0.0161(7) 0.0002(5) 0.0025(5) -0.0008(6)
C31 0.0615(17) 0.0422(14) 0.0572(16) -0.0106(12) -0.0016(13) 0.0174(12)
C32 0.0617(17) 0.0301(12) 0.0684(18) -0.0043(11) -0.0048(14) 0.0201(12)
O8A 0.0669(17) 0.0281(12) 0.0749(19) 0.0023(11) 0.0341(14) 0.0115(11)
O8B 0.052(5) 0.048(5) 0.041(4) -0.006(4) -0.001(3) -0.001(3)

loop_
_atom_type_symbol
_atom_type_description
_atom_type_scat_dispersion_real
_atom_type_scat_dispersion_imag
_atom_type_scat_source
C C 0.0033 0.0016 'International Tables Vol C Tables 4.2.6.8 and 6.1.1.4'
H H 0.0000 0.0000 'International Tables Vol C Tables 4.2.6.8 and 6.1.1.4'
N N 0.0061 0.0033 'International Tables Vol C Tables 4.2.6.8 and 6.1.1.4'
O O 0.0106 0.0060 'International Tables Vol C Tables 4.2.6.8 and 6.1.1.4'

loop_
_geom_angle_atom_site_label_1
_geom_angle_atom_site_label_2
_geom_angle_atom_site_label_3
_geom_angle
C25 O2 H2 108.3(19)
C27 O7 H5 104.4(16)
C7 N1 C1 117.54(12)
C7 N1 H1A 109.4(14)
C1 N1 H1A 107.4(13)
C7 N1 H1B 110.1(15)
C1 N1 H1B 108.7(15)
H1A N1 H1B 102.7(19)
C19 N2 C13 118.47(12)
C19 N2 H2C 107.1(14)
C13 N2 H2C 105.4(13)
C19 N2 H2D 107.2(14)
C13 N2 H2D 107.1(14)
H2C N2 H2D 111.5(19)
N1 C1 C6 112.10(13)
N1 C1 C2 107.64(13)
C6 C1 C2 111.36(14)
N1 C1 H1 108.5
C6 C1 H1 108.5
C2 C1 H1 108.5
C1 C2 C3 110.90(14)
C1 C2 H2A 109.5
C3 C2 H2A 109.5
C1 C2 H2B 109.5
C3 C2 H2B 109.5
H2A C2 H2B 108.0
C4 C3 C2 111.19(15)
C4 C3 H3A 109.4
C2 C3 H3A 109.4
C4 C3 H3B 109.4
C2 C3 H3B 109.4
H3A C3 H3B 108.0
C3 C4 C5 110.55(16)
C3 C4 H4A 109.5
C5 C4 H4A 109.5
C3 C4 H4B 109.5
C5 C4 H4B 109.5
H4A C4 H4B 108.1
C4 C5 C6 111.25(15)
C4 C5 H5A 109.4
C6 C5 H5A 109.4
C4 C5 H5B 109.4
C6 C5 H5B 109.4
H5A C5 H5B 108.0
C1 C6 C5 109.55(14)
C1 C6 H6A 109.8
C5 C6 H6A 109.8
C1 C6 H6B 109.8
C5 C6 H6B 109.8
H6A C6 H6B 108.2
N1 C7 C8 107.98(13)
N1 C7 C12 112.60(13)
C8 C7 C12 110.47(14)
N1 C7 H7 108.6
C8 C7 H7 108.6
C12 C7 H7 108.6
C7 C8 C9 110.04(14)
C7 C8 H8B 109.7
C9 C8 H8B 109.7
C7 C8 H8C 109.7
C9 C8 H8C 109.7
H8B C8 H8C 108.2
C8 C9 C10 111.31(15)
C8 C9 H9A 109.4
C10 C9 H9A 109.4
C8 C9 H9B 109.4
C10 C9 H9B 109.4
H9A C9 H9B 108.0
C11 C10 C9 111.24(16)
C11 C10 H10A 109.4
C9 C10 H10A 109.4
C11 C10 H10B 109.4
C9 C10 H10B 109.4
H10A C10 H10B 108.0
C10 C11 C12 111.51(15)
C10 C11 H11A 109.3
C12 C11 H11A 109.3
C10 C11 H11B 109.3
C12 C11 H11B 109.3
H11A C11 H11B 108.0
C7 C12 C11 109.03(14)
C7 C12 H12A 109.9
C11 C12 H12A 109.9
C7 C12 H12B 109.9
C11 C12 H12B 109.9
H12A C12 H12B 108.3
N2 C13 C18 112.31(13)
N2 C13 C14 107.71(13)
C18 C13 C14 110.85(14)
N2 C13 H13 108.6
C18 C13 H13 108.6
C14 C13 H13 108.6
C13 C14 C15 109.80(14)
C13 C14 H14A 109.7
C15 C14 H14A 109.7
C13 C14 H14B 109.7
C15 C14 H14B 109.7
H14A C14 H14B 108.2
C16 C15 C14 111.54(16)
C16 C15 H15A 109.3
C14 C15 H15A 109.3
C16 C15 H15B 109.3
C14 C15 H15B 109.3
H15A C15 H15B 108.0
C15 C16 C17 110.67(16)
C15 C16 H16A 109.5
C17 C16 H16A 109.5
C15 C16 H16B 109.5
C17 C16 H16B 109.5
H16A C16 H16B 108.1
C16 C17 C18 111.90(15)
C16 C17 H17A 109.2
C18 C17 H17A 109.2
C16 C17 H17B 109.2
C18 C17 H17B 109.2
H17A C17 H17B 107.9
C13 C18 C17 109.69(14)
C13 C18 H18A 109.7
C17 C18 H18A 109.7
C13 C18 H18B 109.7
C17 C18 H18B 109.7
H18A C18 H18B 108.2
N2 C19 C20 111.40(13)
N2 C19 C24 107.24(13)
C20 C19 C24 111.22(13)
N2 C19 H19 109.0
C20 C19 H19 109.0
C24 C19 H19 109.0
C19 C20 C21 109.94(14)
C19 C20 H20A 109.7
C21 C20 H20A 109.7
C19 C20 H20B 109.7
C21 C20 H20B 109.7
H20A C20 H20B 108.2
C22 C21 C20 111.01(14)
C22 C21 H21A 109.4
C20 C21 H21A 109.4
C22 C21 H21B 109.4
C20 C21 H21B 109.4
H21A C21 H21B 108.0
C21 C22 C23 110.24(14)
C21 C22 H22A 109.6
C23 C22 H22A 109.6
C21 C22 H22B 109.6
C23 C22 H22B 109.6
H22A C22 H22B 108.1
C22 C23 C24 111.66(14)
C22 C23 H23A 109.3
C24 C23 H23A 109.3
C22 C23 H23B 109.3
C24 C23 H23B 109.3
H23A C23 H23B 107.9
C19 C24 C23 111.84(14)
C19 C24 H24A 109.2
C23 C24 H24A 109.2
C19 C24 H24B 109.2
C23 C24 H24B 109.2
H24A C24 H24B 107.9
O1 C25 O2 121.43(16)
O1 C25 C26 121.54(15)
O2 C25 C26 117.04(15)
C25 C26 C27 116.61(13)
C25 C26 H26A 108.1
C27 C26 H26A 108.1
C25 C26 H26B 108.1
C27 C26 H26B 108.1
H26A C26 H26B 107.3
O7 C27 C29 109.82(13)
O7 C27 C28 106.75(12)
C29 C27 C28 108.06(12)
O7 C27 C26 108.57(13)
C29 C27 C26 111.65(13)
C28 C27 C26 111.88(13)
O4 C28 O3 124.12(15)
O4 C28 C27 118.05(14)
O3 C28 C27 117.80(14)
C30 C29 C27 114.95(13)
C30 C29 H29A 108.5
C27 C29 H29A 108.5
C30 C29 H29B 108.5
C27 C29 H29B 108.5
H29A C29 H29B 107.5
O6 C30 O5 125.15(15)
O6 C30 C29 116.73(14)
O5 C30 C29 118.06(14)
C32 C31 H31A 109.5
C32 C31 H31B 109.5
H31A C31 H31B 109.5
C32 C31 H31C 109.5
H31A C31 H31C 109.5
H31B C31 H31C 109.5
O8B C32 O8A 108.5(5)
O8B C32 C31 132.9(5)
O8A C32 C31 116.5(3)
O8B C32 H32A 41.3
O8A C32 H32A 108.2
C31 C32 H32A 108.2
O8B C32 H32B 68.1
O8A C32 H32B 108.2
C31 C32 H32B 108.2
H32A C32 H32B 107.3
O8B C32 H32C 97.0
O8A C32 H32C 77.6
C31 C32 H32C 105.2
H32A C32 H32C 138.2
H32B C32 H32C 36.9
O8B C32 H32D 107.9
O8A C32 H32D 27.0
C31 C32 H32D 105.9
H32A C32 H32D 89.9
H32B C32 H32D 134.1
H32C C32 H32D 104.5
C32 O8A H32D 42.0
C32 O8A H8AA 110(3)
H32D O8A H8AA 122.2
C32 O8B H8BB 123(10)

loop_
_geom_bond_atom_site_label_1
_geom_bond_atom_site_label_2
_geom_bond_distance
O1 C25 1.213(2)
O2 C25 1.322(2)
O2 H2 0.94(3)
O3 C28 1.261(2)
O4 C28 1.244(2)
O5 C30 1.262(2)
O6 C30 1.252(2)
O7 C27 1.4273(18)
O7 H5 0.86(3)
N1 C7 1.502(2)
N1 C1 1.502(2)
N1 H1A 0.93(2)
N1 H1B 0.87(2)
N2 C19 1.510(2)
N2 C13 1.512(2)
N2 H2C 0.90(2)
N2 H2D 0.93(2)
C1 C6 1.526(2)
C1 C2 1.527(2)
C1 H1 1.0000
C2 C3 1.532(2)
C2 H2A 0.9900
C2 H2B 0.9900
C3 C4 1.525(3)
C3 H3A 0.9900
C3 H3B 0.9900
C4 C5 1.526(3)
C4 H4A 0.9900
C4 H4B 0.9900
C5 C6 1.536(2)
C5 H5A 0.9900
C5 H5B 0.9900
C6 H6A 0.9900
C6 H6B 0.9900
C7 C8 1.523(2)
C7 C12 1.528(2)
C7 H7 1.0000
C8 C9 1.526(2)
C8 H8B 0.9900
C8 H8C 0.9900
C9 C10 1.528(3)
C9 H9A 0.9900
C9 H9B 0.9900
C10 C11 1.524(3)
C10 H10A 0.9900
C10 H10B 0.9900
C11 C12 1.532(2)
C11 H11A 0.9900
C11 H11B 0.9900
C12 H12A 0.9900
C12 H12B 0.9900
C13 C18 1.520(2)
C13 C14 1.528(2)
C13 H13 1.0000
C14 C15 1.532(3)
C14 H14A 0.9900
C14 H14B 0.9900
C15 C16 1.523(3)
C15 H15A 0.9900
C15 H15B 0.9900
C16 C17 1.525(3)
C16 H16A 0.9900
C16 H16B 0.9900
C17 C18 1.535(2)
C17 H17A 0.9900
C17 H17B 0.9900
C18 H18A 0.9900
C18 H18B 0.9900
C19 C20 1.523(2)
C19 C24 1.530(2)
C19 H19 1.0000
C20 C21 1.531(2)
C20 H20A 0.9900
C20 H20B 0.9900
C21 C22 1.529(3)
C21 H21A 0.9900
C21 H21B 0.9900
C22 C23 1.530(3)
C22 H22A 0.9900
C22 H22B 0.9900
C23 C24 1.531(2)
C23 H23A 0.9900
C23 H23B 0.9900
C24 H24A 0.9900
C24 H24B 0.9900
C25 C26 1.521(2)
C26 C27 1.547(2)
C26 H26A 0.9900
C26 H26B 0.9900
C27 C29 1.543(2)
C27 C28 1.547(2)
C29 C30 1.536(2)
C29 H29A 0.9900
C29 H29B 0.9900
C31 C32 1.465(4)
C31 H31A 0.9800
C31 H31B 0.9800
C31 H31C 0.9800
C32 O8B 1.243(8)
C32 O8A 1.369(4)
C32 H32A 0.9900
C32 H32B 0.9900
C32 H32C 0.9794
C32 H32D 0.9806
O8A H32D 0.6660
O8A H8AA 0.89(5)
O8B H8BB 0.89(2)

loop_
_geom_hbond_atom_site_label_D
_geom_hbond_atom_site_label_H
_geom_hbond_atom_site_label_A
_geom_hbond_site_symmetry_A
_geom_hbond_distance_DH
_geom_hbond_distance_HA
_geom_hbond_distance_DA
_geom_hbond_angle_DHA
_geom_hbond_publ_flag
N1 H1A O4 2_666 0.93(2) 1.84(2) 2.7651(19) 170(2) y
N1 H1B O7 . 0.87(2) 2.31(2) 3.033(2) 140.8(19) y
N1 H1B O4 . 0.87(2) 2.07(2) 2.8390(19) 146(2) y
N2 H2C O6 2_677 0.90(2) 1.90(2) 2.794(2) 170.3(19) y
N2 H2D O5 . 0.93(2) 1.86(2) 2.751(2) 160(2) y
O2 H2 O3 . 0.94(3) 1.56(3) 2.499(2) 174(3) y
O7 H5 O5 . 0.86(3) 1.92(3) 2.6678(19) 145(2) y
C18 H18A O2 1_455 0.99 2.51 3.405(2) 150.1 y
C20 H20A O1 1_455 0.99 2.47 3.457(2) 172.3 y
C32 H32A O8A 2_665 0.99 2.56 3.458(4) 150.8 y

loop_
_geom_torsion_atom_site_label_1
_geom_torsion_atom_site_label_2
_geom_torsion_atom_site_label_3
_geom_torsion_atom_site_label_4
_geom_torsion
C7 N1 C1 C6 55.53(19)
C7 N1 C1 C2 178.33(13)
N1 C1 C2 C3 -179.63(14)
C6 C1 C2 C3 -56.38(19)
C1 C2 C3 C4 55.4(2)
C2 C3 C4 C5 -55.8(2)
C3 C4 C5 C6 57.3(2)
N1 C1 C6 C5 177.73(15)
C2 C1 C6 C5 57.06(19)
C4 C5 C6 C1 -57.6(2)
C1 N1 C7 C8 172.29(13)
C1 N1 C7 C12 50.06(18)
N1 C7 C8 C9 176.78(14)
C12 C7 C8 C9 -59.69(18)
C7 C8 C9 C10 56.4(2)
C8 C9 C10 C11 -54.1(2)
C9 C10 C11 C12 54.9(2)
N1 C7 C12 C11 -179.41(14)
C8 C7 C12 C11 59.77(18)
C10 C11 C12 C7 -57.4(2)
C19 N2 C13 C18 -58.92(18)
C19 N2 C13 C14 178.74(13)
N2 C13 C14 C15 -178.05(14)
C18 C13 C14 C15 58.71(19)
C13 C14 C15 C16 -56.9(2)
C14 C15 C16 C17 55.0(2)
C15 C16 C17 C18 -54.9(2)
N2 C13 C18 C17 -178.87(14)
C14 C13 C18 C17 -58.33(18)
C16 C17 C18 C13 56.5(2)
C13 N2 C19 C20 -53.92(17)
C13 N2 C19 C24 -175.83(13)
N2 C19 C20 C21 -176.37(13)
C24 C19 C20 C21 -56.79(18)
C19 C20 C21 C22 58.96(18)
C20 C21 C22 C23 -57.82(19)
C21 C22 C23 C24 54.74(19)
N2 C19 C24 C23 176.47(13)
C20 C19 C24 C23 54.44(18)
C22 C23 C24 C19 -53.39(19)
O1 C25 C26 C27 -125.72(18)
O2 C25 C26 C27 54.4(2)
C25 C26 C27 O7 161.88(13)
C25 C26 C27 C29 40.67(19)
C25 C26 C27 C28 -80.58(17)
O7 C27 C28 O4 -19.87(19)
C29 C27 C28 O4 98.20(16)
C26 C27 C28 O4 -138.50(15)
O7 C27 C28 O3 162.01(15)
C29 C27 C28 O3 -79.92(18)
C26 C27 C28 O3 43.4(2)
O7 C27 C29 C30 -56.54(17)
C28 C27 C29 C30 -172.62(13)
C26 C27 C29 C30 63.94(17)
C27 C29 C30 O6 -162.66(14)
C27 C29 C30 O5 20.0(2)
